data_2217016
loop_
_publ_author_name
'B. Thimme Gowda'
'Ingrid Svoboda'
'Sabine Foro'
'Shi-qi Dou'
'Hartmut Fuess'

_publ_section_title
;
 2-Chloro-<i>N</i>-(3-methylphenyl)acetamide
;
_journal_coeditor_code DN2289
_journal_issue 1
_journal_name_full 'Acta Crystallographica Section E'
_journal_page_first o208
_journal_page_last o208
_journal_paper_doi 10.1107/S1600536807064847
_journal_volume 64
_journal_year 2008
_chemical_formula_iupac 'C9 H10 Cl N O'
_chemical_formula_moiety 'C9 H10 Cl N O'
_chemical_formula_sum 'C9 H10 Cl N O'
_chemical_formula_weight 183.63
_chemical_name_systematic
;
2-Chloro-<i>N</i>-(3-methylphenyl)acetamide
;
_space_group_IT_number 2
_symmetry_cell_setting triclinic
_symmetry_space_group_name_Hall '-P 1'
_symmetry_space_group_name_H-M 'P -1'
_atom_sites_solution_hydrogens geom
_atom_sites_solution_primary direct
_atom_sites_solution_secondary difmap
_audit_creation_method SHELXL-97
_cell_angle_alpha 91.210(10)
_cell_angle_beta 97.970(10)
_cell_angle_gamma 98.080(10)
_cell_formula_units_Z 4
_cell_length_a 8.326(3)
_cell_length_b 9.742(3)
_cell_length_c 11.491(4)
_cell_measurement_reflns_used 88
_cell_measurement_temperature 299(2)
_cell_measurement_theta_max 22.6
_cell_measurement_theta_min 18.0
_cell_volume 913.1(5)
_computing_cell_refinement 'STADI4 (Stoe & Cie, 1987)'
_computing_data_collection 'STADI4 (Stoe & Cie, 1987)'
_computing_data_reduction 'REDU4 (Stoe & Cie, 1987)'
_computing_molecular_graphics
;
ORTEPIII (Burnett & Johnson, 1996), ORTEP-3 for Windows (Farrugia,
1997)
and Platon (Spek, 2003)
;
_computing_publication_material 'SHELXL97 (Sheldrick, 1997)'
_computing_structure_refinement 'SHELXL97 (Sheldrick, 1997)'
_computing_structure_solution 'SHELXS97 (Sheldrick, 1997)'
_diffrn_ambient_temperature 299(2)
_diffrn_measured_fraction_theta_full 1.000
_diffrn_measured_fraction_theta_max 1.000
_diffrn_measurement_device_type 'Stoe STADI-4 four-circle diffractometer'
_diffrn_measurement_method 'Profile fitted scans 2\q/\w=1/1'
_diffrn_radiation_monochromator graphite
_diffrn_radiation_source 'fine-focus sealed tube'
_diffrn_radiation_type MoK\a
_diffrn_radiation_wavelength 0.71073
_diffrn_reflns_av_R_equivalents 0.0000
_diffrn_reflns_av_sigmaI/netI 0.0271
_diffrn_reflns_limit_h_max 9
_diffrn_reflns_limit_h_min -9
_diffrn_reflns_limit_k_max 11
_diffrn_reflns_limit_k_min -11
_diffrn_reflns_limit_l_max 13
_diffrn_reflns_limit_l_min 0
_diffrn_reflns_number 3214
_diffrn_reflns_theta_full 24.98
_diffrn_reflns_theta_max 24.98
_diffrn_reflns_theta_min 1.79
_diffrn_standards_decay_% 0
_diffrn_standards_interval_time 180
_diffrn_standards_number 3
_exptl_absorpt_coefficient_mu 0.368
_exptl_absorpt_correction_T_max 0.918
_exptl_absorpt_correction_T_min 0.704
_exptl_absorpt_correction_type empirical
_exptl_absorpt_process_details '(North <i>et al.</i>,  1968)'
_exptl_crystal_colour colourless
_exptl_crystal_density_diffrn 1.336
_exptl_crystal_density_method 'not measured'
_exptl_crystal_description 'flat prism'
_exptl_crystal_F_000 384
_exptl_crystal_size_max 0.75
_exptl_crystal_size_mid 0.45
_exptl_crystal_size_min 0.17
_refine_diff_density_max 0.369
_refine_diff_density_min -0.334
_refine_ls_extinction_method none
_refine_ls_goodness_of_fit_ref 1.050
_refine_ls_hydrogen_treatment constr
_refine_ls_matrix_type full
_refine_ls_number_parameters 221
_refine_ls_number_reflns 3214
_refine_ls_number_restraints 0
_refine_ls_restrained_S_all 1.050
_refine_ls_R_factor_all 0.0561
_refine_ls_R_factor_gt 0.0462
_refine_ls_shift/su_max 0.001
_refine_ls_shift/su_mean 0.000
_refine_ls_structure_factor_coef Fsqd
_refine_ls_weighting_details 'calc w=1/[\s^2^(Fo^2^)+(0.0776P)^2^+0.2235P] where P=(Fo^2^+2Fc^2^)/3'
_refine_ls_weighting_scheme calc
_refine_ls_wR_factor_gt 0.1251
_refine_ls_wR_factor_ref 0.1358
_reflns_number_gt 2651
_reflns_number_total 3214
_reflns_threshold_expression I>2\s(I)
_cod_data_source_file dn2289.cif
_cod_data_source_block I
_cod_database_code 2217016
_cod_database_fobs_code 2217016

loop_
_symmetry_equiv_pos_as_xyz
'x, y, z'
'-x, -y, -z'

loop_
_atom_site_type_symbol
_atom_site_label
_atom_site_fract_x
_atom_site_fract_y
_atom_site_fract_z
_atom_site_U_iso_or_equiv
_atom_site_adp_type
_atom_site_calc_flag
_atom_site_refinement_flags
_atom_site_occupancy
Cl Cl1 0.38090(9) 0.90157(7) 0.35203(6) 0.0807(3) Uani d . 1
C C1 0.1956(3) 0.9307(2) 0.40069(18) 0.0552(5) Uani d . 1
H H1A 0.1966 1.0295 0.4143 0.066 Uiso calc R 1
H H1B 0.1039 0.8970 0.3406 0.066 Uiso calc R 1
C C2 0.1756(2) 0.85664(19) 0.51299(17) 0.0451(4) Uani d . 1
O O1 0.16114(19) 0.72994(13) 0.51555(13) 0.0570(4) Uani d . 1
N N1 0.1734(2) 0.94148(15) 0.60666(14) 0.0464(4) Uani d . 1
H H1 0.1852 1.0290 0.5951 0.056 Uiso calc R 1
C C3 0.1537(2) 0.90157(18) 0.72263(17) 0.0444(4) Uani d . 1
C C4 0.2336(2) 0.9904(2) 0.81524(18) 0.0518(5) Uani d . 1
H H4 0.3003 1.0708 0.7996 0.062 Uiso calc R 1
C C5 0.2157(3) 0.9613(2) 0.93068(19) 0.0606(6) Uani d . 1
C C6 0.3022(4) 1.0612(4) 1.0296(2) 0.0896(9) Uani d . 1
H H6A 0.2223 1.0971 1.0698 0.108 Uiso calc PR 0.56(3)
H H6B 0.3678 1.1364 0.9980 0.108 Uiso calc PR 0.56(3)
H H6C 0.3712 1.0136 1.0838 0.108 Uiso calc PR 0.56(3)
H H6D 0.4186 1.0676 1.0313 0.108 Uiso calc PR 0.44(3)
H H6E 0.2730 1.0283 1.1031 0.108 Uiso calc PR 0.44(3)
H H6F 0.2697 1.1511 1.0173 0.108 Uiso calc PR 0.44(3)
C C7 0.1180(3) 0.8405(3) 0.9516(2) 0.0731(7) Uani d . 1
H H7 0.1062 0.8182 1.0286 0.088 Uiso calc R 1
C C8 0.0373(3) 0.7520(3) 0.8598(2) 0.0752(7) Uani d . 1
H H8 -0.0283 0.6711 0.8757 0.090 Uiso calc R 1
C C9 0.0528(3) 0.7821(2) 0.7446(2) 0.0561(5) Uani d . 1
H H9 -0.0034 0.7233 0.6830 0.067 Uiso calc R 1
Cl Cl2 0.11737(11) 0.34078(8) 0.80955(6) 0.0934(3) Uani d . 1
C C10 0.1373(3) 0.4359(2) 0.68356(19) 0.0552(5) Uani d . 1
H H10A 0.0296 0.4534 0.6483 0.066 Uiso calc R 1
H H10B 0.2035 0.5250 0.7063 0.066 Uiso calc R 1
C C11 0.2149(2) 0.36313(18) 0.59258(17) 0.0458(4) Uani d . 1
O O2 0.2274(2) 0.24012(14) 0.59346(14) 0.0646(4) Uani d . 1
N N2 0.26143(19) 0.44939(15) 0.51024(14) 0.0449(4) Uani d . 1
H H2 0.2476 0.5344 0.5204 0.054 Uiso calc R 1
C C12 0.3306(2) 0.41834(18) 0.40855(16) 0.0429(4) Uani d . 1
C C13 0.3227(2) 0.5128(2) 0.31995(18) 0.0508(5) Uani d . 1
H H13 0.2722 0.5908 0.3293 0.061 Uiso calc R 1
C C14 0.3889(3) 0.4929(2) 0.21770(19) 0.0608(5) Uani d . 1
C C15 0.3778(5) 0.5963(4) 0.1217(3) 0.0957(10) Uani d . 1
H H15A 0.3317 0.5485 0.0482 0.115 Uiso calc PR 0.58(4)
H H15B 0.4855 0.6434 0.1157 0.115 Uiso calc PR 0.58(4)
H H15C 0.3093 0.6627 0.1404 0.115 Uiso calc PR 0.58(4)
H H15D 0.4193 0.6879 0.1547 0.115 Uiso calc PR 0.42(4)
H H15E 0.2655 0.5930 0.0871 0.115 Uiso calc PR 0.42(4)
H H15F 0.4417 0.5737 0.0625 0.115 Uiso calc PR 0.42(4)
C C16 0.4629(3) 0.3749(2) 0.2057(2) 0.0634(6) Uani d . 1
H H16 0.5066 0.3588 0.1373 0.076 Uiso calc R 1
C C17 0.4722(3) 0.2827(2) 0.2932(2) 0.0591(5) Uani d . 1
H H17 0.5233 0.2050 0.2838 0.071 Uiso calc R 1
C C18 0.4068(2) 0.30246(19) 0.39596(18) 0.0500(5) Uani d . 1
H H18 0.4141 0.2391 0.4552 0.060 Uiso calc R 1

loop_
_atom_site_aniso_label
_atom_site_aniso_U_11
_atom_site_aniso_U_22
_atom_site_aniso_U_33
_atom_site_aniso_U_12
_atom_site_aniso_U_13
_atom_site_aniso_U_23
Cl1 0.0941(5) 0.0763(4) 0.0856(5) 0.0268(4) 0.0434(4) 0.0205(3)
C1 0.0660(13) 0.0471(11) 0.0538(11) 0.0150(9) 0.0065(9) 0.0008(9)
C2 0.0457(10) 0.0383(10) 0.0517(10) 0.0097(7) 0.0048(8) -0.0024(8)
O1 0.0761(10) 0.0348(7) 0.0624(9) 0.0128(6) 0.0136(7) -0.0034(6)
N1 0.0570(9) 0.0306(7) 0.0522(9) 0.0080(6) 0.0092(7) -0.0004(6)
C3 0.0441(10) 0.0387(9) 0.0525(11) 0.0120(7) 0.0090(8) 0.0004(8)
C4 0.0528(11) 0.0478(10) 0.0551(11) 0.0082(9) 0.0089(9) -0.0041(8)
C5 0.0609(13) 0.0713(14) 0.0532(12) 0.0228(11) 0.0086(10) -0.0025(10)
C6 0.096(2) 0.113(2) 0.0581(15) 0.0220(17) 0.0037(13) -0.0182(14)
C7 0.0863(17) 0.0806(17) 0.0607(14) 0.0240(14) 0.0256(12) 0.0161(12)
C8 0.0840(17) 0.0607(14) 0.0870(18) 0.0042(12) 0.0381(14) 0.0144(13)
C9 0.0550(12) 0.0471(11) 0.0674(13) 0.0047(9) 0.0160(10) -0.0012(9)
Cl2 0.1420(7) 0.0821(5) 0.0695(4) 0.0262(4) 0.0490(4) 0.0212(3)
C10 0.0652(13) 0.0455(10) 0.0574(12) 0.0059(9) 0.0200(10) 0.0012(9)
C11 0.0464(10) 0.0351(9) 0.0555(11) 0.0026(7) 0.0089(8) 0.0005(8)
O2 0.0894(11) 0.0347(7) 0.0764(10) 0.0123(7) 0.0312(8) 0.0091(7)
N2 0.0530(9) 0.0295(7) 0.0540(9) 0.0056(6) 0.0144(7) -0.0001(6)
C12 0.0413(9) 0.0352(9) 0.0500(10) -0.0007(7) 0.0060(8) -0.0043(7)
C13 0.0554(11) 0.0431(10) 0.0564(11) 0.0104(8) 0.0129(9) 0.0025(8)
C14 0.0697(14) 0.0610(13) 0.0536(12) 0.0078(10) 0.0169(10) 0.0029(10)
C15 0.136(3) 0.099(2) 0.0668(17) 0.039(2) 0.0418(17) 0.0267(15)
C16 0.0687(14) 0.0658(14) 0.0577(13) 0.0052(11) 0.0221(10) -0.0109(10)
C17 0.0582(12) 0.0476(11) 0.0742(14) 0.0101(9) 0.0182(10) -0.0102(10)
C18 0.0505(11) 0.0399(10) 0.0598(12) 0.0072(8) 0.0089(9) -0.0013(8)

loop_
_atom_type_symbol
_atom_type_description
_atom_type_scat_dispersion_real
_atom_type_scat_dispersion_imag
_atom_type_scat_source
C C 0.0033 0.0016 'International Tables Vol C Tables 4.2.6.8 and 6.1.1.4'
H H 0.0000 0.0000 'International Tables Vol C Tables 4.2.6.8 and 6.1.1.4'
Cl Cl 0.1484 0.1585 'International Tables Vol C Tables 4.2.6.8 and 6.1.1.4'
N N 0.0061 0.0033 'International Tables Vol C Tables 4.2.6.8 and 6.1.1.4'
O O 0.0106 0.0060 'International Tables Vol C Tables 4.2.6.8 and 6.1.1.4'

loop_
_geom_angle_atom_site_label_1
_geom_angle_atom_site_label_2
_geom_angle_atom_site_label_3
_geom_angle
C2 C1 Cl1 109.99(14)
C2 C1 H1A 109.7
Cl1 C1 H1A 109.7
C2 C1 H1B 109.7
Cl1 C1 H1B 109.7
H1A C1 H1B 108.2
O1 C2 N1 124.31(18)
O1 C2 C1 121.44(17)
N1 C2 C1 114.25(16)
C2 N1 C3 126.86(15)
C2 N1 H1 116.6
C3 N1 H1 116.6
C9 C3 C4 120.1(2)
C9 C3 N1 122.24(18)
C4 C3 N1 117.60(17)
C5 C4 C3 121.0(2)
C5 C4 H4 119.5
C3 C4 H4 119.5
C7 C5 C4 118.3(2)
C7 C5 C6 121.8(2)
C4 C5 C6 119.9(2)
C5 C6 H6A 109.5
C5 C6 H6B 109.5
H6A C6 H6B 109.5
C5 C6 H6C 109.5
H6A C6 H6C 109.5
H6B C6 H6C 109.5
C5 C6 H6D 109.5
H6A C6 H6D 141.1
H6B C6 H6D 56.3
H6C C6 H6D 56.3
C5 C6 H6E 109.5
H6A C6 H6E 56.3
H6B C6 H6E 141.1
H6C C6 H6E 56.3
H6D C6 H6E 109.5
C5 C6 H6F 109.5
H6A C6 H6F 56.3
H6B C6 H6F 56.3
H6C C6 H6F 141.1
H6D C6 H6F 109.5
H6E C6 H6F 109.5
C5 C7 C8 120.9(2)
C5 C7 H7 119.6
C8 C7 H7 119.6
C9 C8 C7 120.8(2)
C9 C8 H8 119.6
C7 C8 H8 119.6
C8 C9 C3 118.8(2)
C8 C9 H9 120.6
C3 C9 H9 120.6
C11 C10 Cl2 113.26(15)
C11 C10 H10A 108.9
Cl2 C10 H10A 108.9
C11 C10 H10B 108.9
Cl2 C10 H10B 108.9
H10A C10 H10B 107.7
O2 C11 N2 124.93(19)
O2 C11 C10 123.32(18)
N2 C11 C10 111.70(16)
C11 N2 C12 128.26(16)
C11 N2 H2 115.9
C12 N2 H2 115.9
C18 C12 C13 119.93(18)
C18 C12 N2 123.38(17)
C13 C12 N2 116.68(17)
C14 C13 C12 121.09(19)
C14 C13 H13 119.5
C12 C13 H13 119.5
C13 C14 C16 118.2(2)
C13 C14 C15 120.3(2)
C16 C14 C15 121.4(2)
C14 C15 H15A 109.5
C14 C15 H15B 109.5
H15A C15 H15B 109.5
C14 C15 H15C 109.5
H15A C15 H15C 109.5
H15B C15 H15C 109.5
C14 C15 H15D 109.5
H15A C15 H15D 141.1
H15B C15 H15D 56.3
H15C C15 H15D 56.3
C14 C15 H15E 109.5
H15A C15 H15E 56.3
H15B C15 H15E 141.1
H15C C15 H15E 56.3
H15D C15 H15E 109.5
C14 C15 H15F 109.5
H15A C15 H15F 56.3
H15B C15 H15F 56.3
H15C C15 H15F 141.1
H15D C15 H15F 109.5
H15E C15 H15F 109.5
C17 C16 C14 120.7(2)
C17 C16 H16 119.6
C14 C16 H16 119.6
C16 C17 C18 121.3(2)
C16 C17 H17 119.4
C18 C17 H17 119.4
C12 C18 C17 118.73(19)
C12 C18 H18 120.6
C17 C18 H18 120.6

loop_
_geom_bond_atom_site_label_1
_geom_bond_atom_site_label_2
_geom_bond_distance
Cl1 C1 1.769(2)
C1 C2 1.510(3)
C1 H1A 0.9700
C1 H1B 0.9700
C2 O1 1.225(2)
C2 N1 1.347(2)
N1 C3 1.421(3)
N1 H1 0.8600
C3 C9 1.386(3)
C3 C4 1.389(3)
C4 C5 1.386(3)
C4 H4 0.9300
C5 C7 1.379(4)
C5 C6 1.512(4)
C6 H6A 0.9600
C6 H6B 0.9600
C6 H6C 0.9600
C6 H6D 0.9600
C6 H6E 0.9600
C6 H6F 0.9600
C7 C8 1.382(4)
C7 H7 0.9300
C8 C9 1.381(3)
C8 H8 0.9300
C9 H9 0.9300
Cl2 C10 1.750(2)
C10 C11 1.516(3)
C10 H10A 0.9700
C10 H10B 0.9700
C11 O2 1.218(2)
C11 N2 1.340(2)
N2 C12 1.417(3)
N2 H2 0.8600
C12 C18 1.385(3)
C12 C13 1.388(3)
C13 C14 1.387(3)
C13 H13 0.9300
C14 C16 1.391(3)
C14 C15 1.512(3)
C15 H15A 0.9600
C15 H15B 0.9600
C15 H15C 0.9600
C15 H15D 0.9600
C15 H15E 0.9600
C15 H15F 0.9600
C16 C17 1.364(3)
C16 H16 0.9300
C17 C18 1.388(3)
C17 H17 0.9300
C18 H18 0.9300

loop_
_geom_hbond_atom_site_label_D
_geom_hbond_atom_site_label_H
_geom_hbond_atom_site_label_A
_geom_hbond_site_symmetry_A
_geom_hbond_distance_DH
_geom_hbond_distance_HA
_geom_hbond_distance_DA
_geom_hbond_angle_DHA
N1 H1 O2 1_565 0.86 2.04 2.891(2) 171.4
N2 H2 O1 . 0.86 2.13 2.970(2) 166.0

loop_
_geom_torsion_atom_site_label_1
_geom_torsion_atom_site_label_2
_geom_torsion_atom_site_label_3
_geom_torsion_atom_site_label_4
_geom_torsion
Cl1 C1 C2 O1 -63.8(2)
Cl1 C1 C2 N1 116.98(16)
O1 C2 N1 C3 -0.3(3)
C1 C2 N1 C3 178.88(17)
C2 N1 C3 C9 -35.4(3)
C2 N1 C3 C4 147.54(19)
C9 C3 C4 C5 0.6(3)
N1 C3 C4 C5 177.68(18)
C3 C4 C5 C7 0.9(3)
C3 C4 C5 C6 -179.0(2)
C4 C5 C7 C8 -1.2(4)
C6 C5 C7 C8 178.6(2)
C5 C7 C8 C9 0.2(4)
C7 C8 C9 C3 1.3(4)
C4 C3 C9 C8 -1.7(3)
N1 C3 C9 C8 -178.6(2)
Cl2 C10 C11 O2 16.0(3)
Cl2 C10 C11 N2 -166.24(14)
O2 C11 N2 C12 1.1(3)
C10 C11 N2 C12 -176.62(18)
C11 N2 C12 C18 -20.4(3)
C11 N2 C12 C13 161.13(18)
C18 C12 C13 C14 0.6(3)
N2 C12 C13 C14 179.07(18)
C12 C13 C14 C16 0.4(3)
C12 C13 C14 C15 179.5(2)
C13 C14 C16 C17 -1.0(4)
C15 C14 C16 C17 179.9(3)
C14 C16 C17 C18 0.7(4)
C13 C12 C18 C17 -0.9(3)
N2 C12 C18 C17 -179.25(17)
C16 C17 C18 C12 0.2(3)
